data_4502746
loop_
_publ_author_name
'Yang, Ping'
'Wu, Jin-Ji'
'Zhou, Hai-Yun'
'Ye, Bao-Hui'

_publ_section_title
;
 Ligand-Directed Construction of Zn(II) Complexes from Zero-Dimensional
 Metallomacrocycle to One-, Two-, and Three-Dimensional Coordination
 Polymers Based on N-Donor and \b-Diketone Bifunctional Ligands
;
_journal_issue 1
_journal_name_full 'Crystal Growth &amp; Design'
_journal_page_first 99
_journal_paper_doi 10.1021/cg200850r
_journal_volume 12
_journal_year 2012
_chemical_formula_moiety 'C78 H66 N12 O12 Zn3'
_chemical_formula_sum 'C78 H66 N12 O12 Zn3'
_chemical_formula_weight 1559.54
_chemical_name_systematic
; 
 ? 
;
_space_group_IT_number 14
_symmetry_cell_setting monoclinic
_symmetry_space_group_name_Hall '-P 2ybc'
_symmetry_space_group_name_H-M 'P 1 21/c 1'
_atom_sites_solution_hydrogens geom
_atom_sites_solution_primary direct
_atom_sites_solution_secondary difmap
_audit_creation_method SHELXL-97
_cell_angle_alpha 90.00
_cell_angle_beta 90.534(2)
_cell_angle_gamma 90.00
_cell_formula_units_Z 2
_cell_length_a 20.500(3)
_cell_length_b 8.0727(10)
_cell_length_c 20.270(3)
_cell_measurement_temperature 173(2)
_cell_volume 3354.3(8)
_computing_cell_refinement 'Bruker SMART (Bruker, 1998)'
_computing_data_collection 'Bruker SMART (Bruker, 1998)'
_computing_data_reduction 'Bruker SAINT (Bruker, 1998)'
_computing_molecular_graphics 'Bruker SHELXTL'
_computing_publication_material 'Bruker SHELXTL'
_computing_structure_refinement 'SHELXL-97 (Sheldrick, 1997)'
_computing_structure_solution 'SHELXS-97 (Sheldrick, 1990)'
_diffrn_ambient_temperature 173(2)
_diffrn_measured_fraction_theta_full 0.958
_diffrn_measured_fraction_theta_max 0.958
_diffrn_measurement_device_type 'Bruker SMART CCD area detector'
_diffrn_measurement_method 'phi and omega scans'
_diffrn_radiation_monochromator graphite
_diffrn_radiation_source 'fine-focus sealed tube'
_diffrn_radiation_type MoK\a
_diffrn_radiation_wavelength 0.71073
_diffrn_reflns_av_R_equivalents 0.0278
_diffrn_reflns_av_sigmaI/netI 0.0173
_diffrn_reflns_limit_h_max 22
_diffrn_reflns_limit_h_min -24
_diffrn_reflns_limit_k_max 9
_diffrn_reflns_limit_k_min -8
_diffrn_reflns_limit_l_max 24
_diffrn_reflns_limit_l_min -24
_diffrn_reflns_number 45788
_diffrn_reflns_theta_full 25.00
_diffrn_reflns_theta_max 25.00
_diffrn_reflns_theta_min 0.99
_exptl_absorpt_coefficient_mu 1.141
_exptl_absorpt_correction_T_max 0.8474
_exptl_absorpt_correction_T_min 0.7405
_exptl_absorpt_correction_type multi-scan
_exptl_absorpt_process_details SADABS
_exptl_crystal_density_diffrn 1.544
_exptl_crystal_density_method 'not measured'
_exptl_crystal_F_000 1608
_exptl_crystal_size_max 0.28
_exptl_crystal_size_mid 0.28
_exptl_crystal_size_min 0.15
_refine_diff_density_max 0.702
_refine_diff_density_min -0.721
_refine_diff_density_rms 0.097
_refine_ls_extinction_method none
_refine_ls_goodness_of_fit_ref 1.080
_refine_ls_hydrogen_treatment constr
_refine_ls_matrix_type full
_refine_ls_number_parameters 481
_refine_ls_number_reflns 5663
_refine_ls_number_restraints 0
_refine_ls_restrained_S_all 1.080
_refine_ls_R_factor_all 0.0605
_refine_ls_R_factor_gt 0.0525
_refine_ls_shift/su_max 0.000
_refine_ls_shift/su_mean 0.000
_refine_ls_structure_factor_coef Fsqd
_refine_ls_weighting_details 'calc w=1/[\s^2^(Fo^2^)+(0.0805P)^2^+6.1614P] where P=(Fo^2^+2Fc^2^)/3'
_refine_ls_weighting_scheme calc
_refine_ls_wR_factor_gt 0.1342
_refine_ls_wR_factor_ref 0.1490
_reflns_number_gt 5012
_reflns_number_total 5663
_reflns_threshold_expression >2sigma(I)
_cod_data_source_file cg200850r_si_002.cif
_cod_data_source_block ZnL3
_cod_depositor_comments
;
The following automatic conversions were performed:

'_symmetry_cell_setting' value 'Monoclinic' changed to 'monoclinic'
according to /home/saulius/struct/CIF-dictionaries/cif_core.dic
dictionary named 'cif_core.dic' version 2.4.1 from 2010-06-29.

Automatic conversion script
Id: cif_fix_values 1715 2011-07-08 13:25:40Z adriana 
;
_cod_original_sg_symbol_H-M 'P 21/c'
_cod_database_code 4502746

loop_
_symmetry_equiv_pos_as_xyz
'x, y, z'
'-x, y+1/2, -z+1/2'
'-x, -y, -z'
'x, -y-1/2, z-1/2'

loop_
_atom_site_label
_atom_site_type_symbol
_atom_site_fract_x
_atom_site_fract_y
_atom_site_fract_z
_atom_site_U_iso_or_equiv
_atom_site_adp_type
_atom_site_occupancy
_atom_site_symmetry_multiplicity
_atom_site_calc_flag
_atom_site_refinement_flags
C1 C 0.38654(19) 0.5438(6) 0.2741(2) 0.0456(10) Uani 1 1 d .
H1A H 0.4148 0.5726 0.3116 0.068 Uiso 1 1 calc R
H1B H 0.3600 0.6400 0.2617 0.068 Uiso 1 1 calc R
H1C H 0.4135 0.5106 0.2366 0.068 Uiso 1 1 calc R
C2 C 0.34275(16) 0.4033(5) 0.29288(16) 0.0323(8) Uani 1 1 d .
C3 C 0.27959(17) 0.3983(5) 0.26524(16) 0.0337(8) Uani 1 1 d .
H3 H 0.2681 0.4814 0.2340 0.040 Uiso 1 1 calc R
C4 C 0.23283(15) 0.2799(4) 0.28054(15) 0.0296(7) Uani 1 1 d .
C5 C 0.16566(16) 0.2907(4) 0.25133(15) 0.0301(7) Uani 1 1 d .
C6 C 0.11492(18) 0.2100(5) 0.28273(19) 0.0439(10) Uani 1 1 d .
H6 H 0.1239 0.1509 0.3223 0.053 Uiso 1 1 calc R
C7 C 0.05205(18) 0.2126(6) 0.25859(18) 0.0446(10) Uani 1 1 d .
H7 H 0.0183 0.1577 0.2817 0.054 Uiso 1 1 calc R
C8 C 0.03824(15) 0.2953(5) 0.20071(15) 0.0305(7) Uani 1 1 d .
C9 C 0.08834(18) 0.3758(6) 0.16754(18) 0.0426(9) Uani 1 1 d .
H9 H 0.0795 0.4312 0.1271 0.051 Uiso 1 1 calc R
C10 C 0.15053(16) 0.3748(5) 0.19336(17) 0.0392(9) Uani 1 1 d .
H10 H 0.1840 0.4331 0.1711 0.047 Uiso 1 1 calc R
C11 C -0.08128(17) 0.2483(6) 0.20715(18) 0.0444(10) Uani 1 1 d .
H11 H -0.0826 0.1920 0.2483 0.053 Uiso 1 1 calc R
C12 C -0.13347(18) 0.2892(6) 0.16905(19) 0.0452(10) Uani 1 1 d .
H12 H -0.1782 0.2679 0.1776 0.054 Uiso 1 1 calc R
C13 C -0.10734(17) 0.3691(5) 0.11478(19) 0.0402(9) Uani 1 1 d .
H13 H -0.1328 0.4122 0.0794 0.048 Uiso 1 1 calc R
C14 C -0.07743(18) 0.9587(6) 0.0699(2) 0.0499(10) Uani 1 1 d .
H14A H -0.1107 0.9612 0.0349 0.075 Uiso 1 1 calc R
H14B H -0.0544 1.0650 0.0713 0.075 Uiso 1 1 calc R
H14C H -0.0984 0.9390 0.1125 0.075 Uiso 1 1 calc R
C15 C -0.02983(18) 0.8224(5) 0.0565(2) 0.0416(9) Uani 1 1 d .
C16 C 0.03416(17) 0.8402(5) 0.0816(2) 0.0416(9) Uani 1 1 d .
H16 H 0.0430 0.9342 0.1085 0.050 Uiso 1 1 calc R
C17 C 0.08554(16) 0.7309(5) 0.07016(16) 0.0326(8) Uani 1 1 d .
C18 C 0.15175(16) 0.7690(5) 0.09684(16) 0.0306(7) Uani 1 1 d .
C19 C 0.16329(17) 0.8750(5) 0.15026(17) 0.0376(8) Uani 1 1 d .
H19 H 0.1273 0.9265 0.1711 0.045 Uiso 1 1 calc R
C20 C 0.22508(17) 0.9067(5) 0.17340(17) 0.0385(9) Uani 1 1 d .
H20 H 0.2314 0.9758 0.2109 0.046 Uiso 1 1 calc R
C21 C 0.27865(16) 0.8374(5) 0.14178(16) 0.0317(7) Uani 1 1 d .
C22 C 0.26872(16) 0.7277(5) 0.08996(16) 0.0345(8) Uani 1 1 d .
H22 H 0.3049 0.6764 0.0693 0.041 Uiso 1 1 calc R
C23 C 0.20611(17) 0.6934(5) 0.06854(17) 0.0342(8) Uani 1 1 d .
H23 H 0.1998 0.6165 0.0336 0.041 Uiso 1 1 calc R
C24 C 0.35957(18) 0.9872(5) 0.21037(19) 0.0446(10) Uani 1 1 d .
H24 H 0.3306 1.0474 0.2377 0.053 Uiso 1 1 calc R
C25 C 0.4250(2) 0.9928(6) 0.2124(2) 0.0520(11) Uani 1 1 d .
H25 H 0.4513 1.0575 0.2413 0.062 Uiso 1 1 calc R
C26 C 0.44648(19) 0.8863(6) 0.1642(2) 0.0511(11) Uani 1 1 d .
H26 H 0.4911 0.8657 0.1547 0.061 Uiso 1 1 calc R
C27 C 0.26497(17) -0.3950(5) 0.4315(2) 0.0377(8) Uani 1 1 d .
H27A H 0.2209 -0.3592 0.4433 0.057 Uiso 1 1 calc R
H27B H 0.2842 -0.4574 0.4683 0.057 Uiso 1 1 calc R
H27C H 0.2628 -0.4657 0.3923 0.057 Uiso 1 1 calc R
C28 C 0.30630(16) -0.2460(5) 0.41739(16) 0.0311(7) Uani 1 1 d .
C29 C 0.37187(15) -0.2484(5) 0.43872(16) 0.0315(7) Uani 1 1 d .
H29 H 0.3851 -0.3340 0.4681 0.038 Uiso 1 1 calc R
C30 C 0.41864(15) -0.1329(4) 0.41943(15) 0.0275(7) Uani 1 1 d .
C31 C 0.48871(15) -0.1637(4) 0.43595(15) 0.0277(7) Uani 1 1 d .
C32 C 0.50939(16) -0.2522(5) 0.49092(17) 0.0344(8) Uani 1 1 d .
H32 H 0.4780 -0.3002 0.5193 0.041 Uiso 1 1 calc R
C33 C 0.42471(16) 0.2717(5) 0.49480(17) 0.0348(8) Uani 1 1 d .
H33 H 0.4109 0.3312 0.4567 0.042 Uiso 1 1 calc R
C34 C 0.37960(15) 0.2030(4) 0.53697(16) 0.0288(7) Uani 1 1 d .
C35 C 0.39916(17) 0.1150(5) 0.59210(18) 0.0396(9) Uani 1 1 d .
H35 H 0.3676 0.0688 0.6208 0.048 Uiso 1 1 calc R
C36 C 0.46450(17) 0.0947(5) 0.60518(17) 0.0368(9) Uani 1 1 d .
H36 H 0.4780 0.0329 0.6428 0.044 Uiso 1 1 calc R
C37 C 0.26472(17) 0.2600(5) 0.56834(18) 0.0403(9) Uani 1 1 d .
H37 H 0.2717 0.2870 0.6135 0.048 Uiso 1 1 calc R
C38 C 0.20598(17) 0.2543(5) 0.53636(19) 0.0412(9) Uani 1 1 d .
H38 H 0.1642 0.2762 0.5543 0.049 Uiso 1 1 calc R
C39 C 0.22018(15) 0.2099(5) 0.47220(18) 0.0342(8) Uani 1 1 d .
H39 H 0.1885 0.1957 0.4382 0.041 Uiso 1 1 calc R
N1 N -0.02673(13) 0.3020(4) 0.17604(14) 0.0335(7) Uani 1 1 d .
N2 N -0.04267(14) 0.3785(4) 0.11786(14) 0.0347(7) Uani 1 1 d .
N3 N 0.34280(14) 0.8804(4) 0.16241(14) 0.0339(7) Uani 1 1 d .
N4 N 0.39646(15) 0.8162(5) 0.13267(16) 0.0499(9) Uani 1 1 d .
N5 N 0.31139(13) 0.2201(4) 0.52420(13) 0.0311(6) Uani 1 1 d .
N6 N 0.28441(13) 0.1895(4) 0.46418(14) 0.0320(6) Uani 1 1 d .
O1 O 0.36616(11) 0.2989(3) 0.33308(12) 0.0362(6) Uani 1 1 d .
O2 O 0.24187(11) 0.1568(3) 0.31887(12) 0.0360(6) Uani 1 1 d .
O3 O -0.05027(13) 0.7029(4) 0.02331(19) 0.0658(10) Uani 1 1 d .
O4 O 0.08074(12) 0.5988(3) 0.03627(13) 0.0393(6) Uani 1 1 d .
O5 O 0.27965(11) -0.1298(3) 0.38543(13) 0.0383(6) Uani 1 1 d .
O6 O 0.40709(11) -0.0026(3) 0.38607(12) 0.0354(6) Uani 1 1 d .
Zn1 Zn 0.320177(18) 0.10023(5) 0.37457(2) 0.03412(16) Uani 1 1 d .
Zn2 Zn -0.00631(4) 0.48089(13) 0.02039(4) 0.0397(3) Uani 0.50 1 d P

loop_
_atom_site_aniso_label
_atom_site_aniso_U_11
_atom_site_aniso_U_22
_atom_site_aniso_U_33
_atom_site_aniso_U_23
_atom_site_aniso_U_13
_atom_site_aniso_U_12
C1 0.038(2) 0.053(3) 0.046(2) 0.0174(19) -0.0026(16) -0.0035(18)
C2 0.0269(16) 0.042(2) 0.0282(16) 0.0011(15) 0.0031(13) 0.0004(14)
C3 0.0316(17) 0.042(2) 0.0275(16) 0.0075(15) -0.0009(13) 0.0039(15)
C4 0.0293(17) 0.035(2) 0.0243(15) -0.0027(14) -0.0009(12) 0.0057(14)
C5 0.0279(16) 0.035(2) 0.0274(16) 0.0011(14) -0.0017(13) 0.0048(14)
C6 0.0364(19) 0.055(3) 0.0395(19) 0.0188(18) -0.0081(15) -0.0037(18)
C7 0.0332(19) 0.060(3) 0.0401(19) 0.0175(19) -0.0037(15) -0.0104(18)
C8 0.0251(16) 0.038(2) 0.0278(16) -0.0024(14) -0.0015(13) 0.0035(14)
C9 0.0334(19) 0.062(3) 0.0328(18) 0.0127(18) -0.0029(15) 0.0045(18)
C10 0.0239(16) 0.062(3) 0.0319(17) 0.0107(17) 0.0002(13) 0.0007(16)
C11 0.0299(18) 0.068(3) 0.0350(18) 0.0022(19) 0.0043(15) 0.0031(18)
C12 0.0270(18) 0.060(3) 0.048(2) -0.010(2) -0.0031(16) 0.0049(17)
C13 0.0332(19) 0.046(2) 0.041(2) -0.0093(17) -0.0128(15) 0.0114(16)
C14 0.033(2) 0.042(2) 0.075(3) -0.016(2) -0.0026(19) 0.0035(17)
C15 0.0349(19) 0.033(2) 0.057(2) -0.0058(18) -0.0057(17) -0.0006(16)
C16 0.0311(18) 0.040(2) 0.053(2) -0.0112(18) -0.0042(16) -0.0039(16)
C17 0.0326(18) 0.031(2) 0.0341(17) 0.0035(15) -0.0033(14) -0.0055(14)
C18 0.0292(17) 0.033(2) 0.0294(16) 0.0003(14) -0.0012(13) -0.0034(14)
C19 0.0300(17) 0.048(2) 0.0344(18) -0.0090(16) 0.0036(14) -0.0030(16)
C20 0.0329(18) 0.051(3) 0.0318(17) -0.0121(16) 0.0017(14) -0.0077(16)
C21 0.0303(17) 0.037(2) 0.0282(16) 0.0010(15) -0.0027(13) -0.0035(15)
C22 0.0303(17) 0.041(2) 0.0319(17) -0.0057(15) 0.0005(13) 0.0031(15)
C23 0.0352(18) 0.036(2) 0.0310(17) -0.0064(15) -0.0038(14) -0.0004(15)
C24 0.037(2) 0.051(3) 0.045(2) -0.0200(19) -0.0055(16) 0.0039(18)
C25 0.040(2) 0.065(3) 0.051(2) -0.016(2) -0.0123(18) -0.009(2)
C26 0.0311(19) 0.078(3) 0.045(2) -0.010(2) 0.0030(16) -0.009(2)
C27 0.0293(18) 0.033(2) 0.051(2) -0.0002(16) -0.0027(15) -0.0034(14)
C28 0.0287(16) 0.035(2) 0.0298(16) -0.0050(15) 0.0004(13) -0.0022(14)
C29 0.0251(16) 0.035(2) 0.0339(17) 0.0038(15) -0.0031(13) 0.0025(14)
C30 0.0242(16) 0.033(2) 0.0247(15) 0.0003(14) -0.0024(12) 0.0028(13)
C31 0.0245(16) 0.0322(19) 0.0265(15) 0.0010(14) -0.0013(12) 0.0003(13)
C32 0.0267(17) 0.044(2) 0.0327(17) 0.0087(16) -0.0020(13) -0.0029(15)
C33 0.0302(17) 0.041(2) 0.0328(17) 0.0092(16) -0.0054(14) 0.0000(15)
C34 0.0223(15) 0.030(2) 0.0336(16) -0.0013(14) -0.0026(13) 0.0003(13)
C35 0.0245(17) 0.058(3) 0.0365(18) 0.0132(17) 0.0023(14) -0.0014(16)
C36 0.0281(17) 0.048(2) 0.0337(17) 0.0141(16) -0.0018(14) 0.0019(15)
C37 0.0298(18) 0.052(3) 0.0393(19) 0.0021(17) 0.0032(14) 0.0070(17)
C38 0.0267(17) 0.050(2) 0.047(2) 0.0068(18) 0.0046(15) 0.0030(16)
C39 0.0213(15) 0.034(2) 0.047(2) 0.0055(16) -0.0039(14) -0.0018(14)
N1 0.0268(14) 0.0429(19) 0.0306(14) 0.0005(13) -0.0029(11) 0.0058(13)
N2 0.0319(15) 0.0400(18) 0.0321(15) -0.0025(13) -0.0079(12) 0.0075(13)
N3 0.0273(14) 0.0419(19) 0.0323(14) -0.0002(13) 0.0004(11) -0.0012(12)
N4 0.0342(17) 0.070(3) 0.0456(18) -0.0113(18) 0.0060(14) -0.0065(16)
N5 0.0241(13) 0.0364(17) 0.0328(14) 0.0026(13) -0.0039(11) 0.0017(12)
N6 0.0253(14) 0.0324(17) 0.0382(15) 0.0057(13) -0.0063(11) -0.0009(12)
O1 0.0247(11) 0.0445(16) 0.0394(13) 0.0110(12) -0.0043(10) -0.0002(10)
O2 0.0288(12) 0.0418(15) 0.0373(13) 0.0100(12) -0.0095(10) 0.0007(11)
O3 0.0372(15) 0.0369(18) 0.123(3) -0.0319(18) -0.0348(17) 0.0129(13)
O4 0.0318(13) 0.0337(16) 0.0522(15) -0.0100(12) -0.0153(11) 0.0027(10)
O5 0.0256(12) 0.0375(15) 0.0518(15) 0.0085(12) -0.0108(11) -0.0009(10)
O6 0.0237(11) 0.0396(16) 0.0427(13) 0.0105(11) -0.0023(10) 0.0037(10)
Zn1 0.0236(2) 0.0375(3) 0.0411(3) 0.00951(18) -0.00519(16) 0.00112(16)
Zn2 0.0264(4) 0.0343(6) 0.0584(7) -0.0169(5) -0.0119(5) 0.0040(4)

loop_
_atom_type_symbol
_atom_type_description
_atom_type_scat_dispersion_real
_atom_type_scat_dispersion_imag
_atom_type_scat_source
C C 0.0033 0.0016 'International Tables Vol C Tables 4.2.6.8 and 6.1.1.4'
H H 0.0000 0.0000 'International Tables Vol C Tables 4.2.6.8 and 6.1.1.4'
N N 0.0061 0.0033 'International Tables Vol C Tables 4.2.6.8 and 6.1.1.4'
O O 0.0106 0.0060 'International Tables Vol C Tables 4.2.6.8 and 6.1.1.4'
Zn Zn 0.2839 1.4301 'International Tables Vol C Tables 4.2.6.8 and 6.1.1.4'

loop_
_geom_angle_atom_site_label_1
_geom_angle_atom_site_label_2
_geom_angle_atom_site_label_3
_geom_angle
_geom_angle_site_symmetry_1
_geom_angle_site_symmetry_3
C2 C1 H1A 109.5 . .
C2 C1 H1B 109.5 . .
H1A C1 H1B 109.5 . .
C2 C1 H1C 109.5 . .
H1A C1 H1C 109.5 . .
H1B C1 H1C 109.5 . .
O1 C2 C3 125.5(3) . .
O1 C2 C1 116.3(3) . .
C3 C2 C1 118.2(3) . .
C4 C3 C2 124.4(3) . .
C4 C3 H3 117.8 . .
C2 C3 H3 117.8 . .
O2 C4 C3 125.1(3) . .
O2 C4 C5 114.5(3) . .
C3 C4 C5 120.4(3) . .
C6 C5 C10 117.1(3) . .
C6 C5 C4 118.9(3) . .
C10 C5 C4 124.1(3) . .
C7 C6 C5 122.3(3) . .
C7 C6 H6 118.9 . .
C5 C6 H6 118.9 . .
C6 C7 C8 119.7(3) . .
C6 C7 H7 120.1 . .
C8 C7 H7 120.1 . .
C7 C8 C9 119.4(3) . .
C7 C8 N1 120.2(3) . .
C9 C8 N1 120.4(3) . .
C10 C9 C8 119.9(3) . .
C10 C9 H9 120.0 . .
C8 C9 H9 120.0 . .
C9 C10 C5 121.6(3) . .
C9 C10 H10 119.2 . .
C5 C10 H10 119.2 . .
C12 C11 N1 107.8(3) . .
C12 C11 H11 126.1 . .
N1 C11 H11 126.1 . .
C11 C12 C13 104.9(3) . .
C11 C12 H12 127.6 . .
C13 C12 H12 127.6 . .
N2 C13 C12 112.4(3) . .
N2 C13 H13 123.8 . .
C12 C13 H13 123.8 . .
C15 C14 H14A 109.5 . .
C15 C14 H14B 109.5 . .
H14A C14 H14B 109.5 . .
C15 C14 H14C 109.5 . .
H14A C14 H14C 109.5 . .
H14B C14 H14C 109.5 . .
O3 C15 C16 125.5(4) . .
O3 C15 C14 116.8(3) . .
C16 C15 C14 117.7(3) . .
C17 C16 C15 125.2(4) . .
C17 C16 H16 117.4 . .
C15 C16 H16 117.4 . .
O4 C17 C16 124.4(3) . .
O4 C17 C18 115.8(3) . .
C16 C17 C18 119.7(3) . .
C23 C18 C19 117.1(3) . .
C23 C18 C17 119.2(3) . .
C19 C18 C17 123.7(3) . .
C20 C19 C18 121.9(3) . .
C20 C19 H19 119.1 . .
C18 C19 H19 119.1 . .
C19 C20 C21 119.8(3) . .
C19 C20 H20 120.1 . .
C21 C20 H20 120.1 . .
C22 C21 C20 119.6(3) . .
C22 C21 N3 120.6(3) . .
C20 C21 N3 119.9(3) . .
C23 C22 C21 119.7(3) . .
C23 C22 H22 120.1 . .
C21 C22 H22 120.1 . .
C22 C23 C18 121.8(3) . .
C22 C23 H23 119.1 . .
C18 C23 H23 119.1 . .
N3 C24 C25 107.0(3) . .
N3 C24 H24 126.5 . .
C25 C24 H24 126.5 . .
C24 C25 C26 106.5(3) . .
C24 C25 H25 126.8 . .
C26 C25 H25 126.8 . .
N4 C26 C25 110.9(4) . .
N4 C26 H26 124.6 . .
C25 C26 H26 124.6 . .
C28 C27 H27A 109.5 . .
C28 C27 H27B 109.5 . .
H27A C27 H27B 109.5 . .
C28 C27 H27C 109.5 . .
H27A C27 H27C 109.5 . .
H27B C27 H27C 109.5 . .
O5 C28 C29 125.1(3) . .
O5 C28 C27 116.9(3) . .
C29 C28 C27 118.0(3) . .
C30 C29 C28 124.1(3) . .
C30 C29 H29 117.9 . .
C28 C29 H29 117.9 . .
O6 C30 C29 125.2(3) . .
O6 C30 C31 115.5(3) . .
C29 C30 C31 119.2(3) . .
C32 C31 C36 118.7(3) . 3_656
C32 C31 C30 123.5(3) . .
C36 C31 C30 117.8(3) 3_656 .
C31 C32 C33 121.1(3) . 3_656
C31 C32 H32 119.5 . .
C33 C32 H32 119.5 3_656 .
C34 C33 C32 118.8(3) . 3_656
C34 C33 H33 120.6 . .
C32 C33 H33 120.6 3_656 .
C35 C34 C33 121.1(3) . .
C35 C34 N5 118.3(3) . .
C33 C34 N5 120.6(3) . .
C36 C35 C34 119.5(3) . .
C36 C35 H35 120.2 . .
C34 C35 H35 120.2 . .
C35 C36 C31 120.9(3) . 3_656
C35 C36 H36 119.6 . .
C31 C36 H36 119.6 3_656 .
N5 C37 C38 107.7(3) . .
N5 C37 H37 126.1 . .
C38 C37 H37 126.1 . .
C37 C38 C39 105.3(3) . .
C37 C38 H38 127.4 . .
C39 C38 H38 127.4 . .
N6 C39 C38 111.2(3) . .
N6 C39 H39 124.4 . .
C38 C39 H39 124.4 . .
C11 N1 N2 110.7(3) . .
C11 N1 C8 126.7(3) . .
N2 N1 C8 122.5(3) . .
C13 N2 N1 104.2(3) . .
C13 N2 Zn2 108.4(2) . .
N1 N2 Zn2 146.7(2) . .
C24 N3 N4 111.3(3) . .
C24 N3 C21 127.0(3) . .
N4 N3 C21 121.8(3) . .
C26 N4 N3 104.3(3) . .
N6 N5 C37 110.6(3) . .
N6 N5 C34 122.5(3) . .
C37 N5 C34 126.9(3) . .
C39 N6 N5 105.2(3) . .
C39 N6 Zn1 120.0(2) . .
N5 N6 Zn1 134.3(2) . .
C2 O1 Zn1 127.9(2) . .
C4 O2 Zn1 129.2(2) . .
C15 O3 Zn2 123.9(2) . .
C15 O3 Zn2 126.5(3) . 3_565
Zn2 O3 Zn2 25.93(6) . 3_565
C17 O4 Zn2 129.2(2) . 3_565
C17 O4 Zn2 122.6(2) . .
Zn2 O4 Zn2 26.27(6) 3_565 .
C28 O5 Zn1 123.8(2) . .
C30 O6 Zn1 125.0(2) . .
O6 Zn1 O2 151.30(11) . .
O6 Zn1 O1 87.67(10) . .
O2 Zn1 O1 87.68(10) . .
O6 Zn1 O5 88.44(10) . .
O2 Zn1 O5 86.77(10) . .
O1 Zn1 O5 160.86(11) . .
O6 Zn1 N6 111.39(10) . .
O2 Zn1 N6 97.18(10) . .
O1 Zn1 N6 104.66(11) . .
O5 Zn1 N6 94.20(11) . .
Zn2 Zn2 O4 79.16(14) 3_565 3_565
Zn2 Zn2 O3 81.80(17) 3_565 .
O4 Zn2 O3 87.92(11) 3_565 .
Zn2 Zn2 O4 74.56(14) 3_565 .
O4 Zn2 O4 153.73(6) 3_565 .
O3 Zn2 O4 88.35(11) . .
Zn2 Zn2 O3 72.27(16) 3_565 3_565
O4 Zn2 O3 87.24(11) 3_565 3_565
O3 Zn2 O3 154.07(6) . 3_565
O4 Zn2 O3 84.84(11) . 3_565
Zn2 Zn2 N2 176.45(16) 3_565 .
O4 Zn2 N2 97.31(11) 3_565 .
O3 Zn2 N2 98.51(14) . .
O4 Zn2 N2 108.97(11) . .
O3 Zn2 N2 107.37(14) 3_565 .

loop_
_geom_bond_atom_site_label_1
_geom_bond_atom_site_label_2
_geom_bond_distance
_geom_bond_site_symmetry_2
C1 C2 1.498(5) .
C1 H1A 0.9800 .
C1 H1B 0.9800 .
C1 H1C 0.9800 .
C2 O1 1.263(4) .
C2 C3 1.407(5) .
C3 C4 1.391(5) .
C3 H3 0.9500 .
C4 O2 1.274(4) .
C4 C5 1.496(4) .
C5 C6 1.387(5) .
C5 C10 1.390(5) .
C6 C7 1.375(5) .
C6 H6 0.9500 .
C7 C8 1.377(5) .
C7 H7 0.9500 .
C8 C9 1.393(5) .
C8 N1 1.419(4) .
C9 C10 1.374(5) .
C9 H9 0.9500 .
C10 H10 0.9500 .
C11 C12 1.355(5) .
C11 N1 1.360(5) .
C11 H11 0.9500 .
C12 C13 1.387(6) .
C12 H12 0.9500 .
C13 N2 1.329(5) .
C13 H13 0.9500 .
C14 C15 1.497(5) .
C14 H14A 0.9800 .
C14 H14B 0.9800 .
C14 H14C 0.9800 .
C15 O3 1.246(5) .
C15 C16 1.410(5) .
C16 C17 1.396(5) .
C16 H16 0.9500 .
C17 O4 1.272(4) .
C17 C18 1.488(4) .
C18 C23 1.398(5) .
C18 C19 1.399(5) .
C19 C20 1.371(5) .
C19 H19 0.9500 .
C20 C21 1.394(5) .
C20 H20 0.9500 .
C21 C22 1.387(5) .
C21 N3 1.419(4) .
C22 C23 1.379(5) .
C22 H22 0.9500 .
C23 H23 0.9500 .
C24 N3 1.342(5) .
C24 C25 1.342(5) .
C24 H24 0.9500 .
C25 C26 1.376(6) .
C25 H25 0.9500 .
C26 N4 1.330(5) .
C26 H26 0.9500 .
C27 C28 1.500(5) .
C27 H27A 0.9800 .
C27 H27B 0.9800 .
C27 H27C 0.9800 .
C28 O5 1.262(4) .
C28 C29 1.408(4) .
C29 C30 1.396(5) .
C29 H29 0.9500 .
C30 O6 1.272(4) .
C30 C31 1.493(4) .
C31 C32 1.387(5) .
C31 C36 1.393(5) 3_656
C32 C33 1.388(5) 3_656
C32 H32 0.9500 .
C33 C34 1.382(5) .
C33 C32 1.388(5) 3_656
C33 H33 0.9500 .
C34 C35 1.380(5) .
C34 N5 1.426(4) .
C35 C36 1.373(5) .
C35 H35 0.9500 .
C36 C31 1.393(5) 3_656
C36 H36 0.9500 .
C37 N5 1.355(4) .
C37 C38 1.363(5) .
C37 H37 0.9500 .
C38 C39 1.383(5) .
C38 H38 0.9500 .
C39 N6 1.338(4) .
C39 H39 0.9500 .
N1 N2 1.368(4) .
N2 Zn2 2.274(3) .
N3 N4 1.362(4) .
N5 N6 1.354(4) .
N6 Zn1 2.093(3) .
O1 Zn1 2.045(2) .
O2 Zn1 2.007(2) .
O3 Zn2 2.008(3) .
O3 Zn2 2.086(3) 3_565
O4 Zn2 2.007(2) 3_565
O4 Zn2 2.045(3) .
O5 Zn1 2.047(3) .
O6 Zn1 1.977(2) .
Zn2 Zn2 0.9217(18) 3_565
Zn2 O4 2.007(2) 3_565
Zn2 O3 2.086(3) 3_565
